data_2013595
loop_
_publ_author_name
'Lalancette, Roger A.'
'Thompson, Hugh W.'

_publ_section_title
;
 (+-)-<i>cis</i>-2-Methyl-4-oxocyclohexanecarboxylic acid: catemeric
 hydrogen bonding in a \d-keto acid derived from Hagemann's ester
;
_journal_issue 12
_journal_name_full 'Acta Crystallographica Section C'
_journal_page_first o679
_journal_page_last o681
_journal_paper_doi 10.1107/S0108270103024545
_journal_volume 59
_journal_year 2003
_chemical_formula_iupac 'C8 H12 O3'
_chemical_formula_moiety 'C8 H12 O3'
_chemical_formula_sum 'C8 H12 O3'
_chemical_formula_weight 156.18
_chemical_melting_point 333
_chemical_name_systematic
;
(+-)-cis-2-Methyl-4-oxocyclohexanecarboxylic acid
;
_space_group_IT_number 14
_symmetry_cell_setting monoclinic
_symmetry_space_group_name_Hall '-P 2yn'
_symmetry_space_group_name_H-M 'P 1 21/n 1'
_atom_sites_solution_hydrogens geom
_atom_sites_solution_primary direct
_atom_sites_solution_secondary difmap
_audit_creation_method SHELXL-97
_cell_angle_alpha 90.00
_cell_angle_beta 97.46(2)
_cell_angle_gamma 90.00
_cell_formula_units_Z 4
_cell_length_a 6.7540(10)
_cell_length_b 5.7250(10)
_cell_length_c 21.078(4)
_cell_measurement_reflns_used 37
_cell_measurement_temperature 296(2)
_cell_measurement_theta_max 11.4
_cell_measurement_theta_min 3.3
_cell_volume 808.1(2)
_computing_cell_refinement XSCANS
_computing_data_collection 'XSCANS (Siemens, 1996)'
_computing_data_reduction XSCANS
_computing_molecular_graphics 'SHELXP97 in SHELXTL'
_computing_publication_material 'SHELXL97 in SHELXTL'
_computing_structure_refinement 'SHELXL97 in SHELXTL'
_computing_structure_solution 'SHELXS97 in SHELXTL (Sheldrick, 1997)'
_diffrn_ambient_temperature 296(2)
_diffrn_measured_fraction_theta_full 0.996
_diffrn_measured_fraction_theta_max 0.996
_diffrn_measurement_device_type 'Siemens P4'
_diffrn_measurement_method 2\q/\q
_diffrn_radiation_monochromator graphite
_diffrn_radiation_source 'fine-focus sealed tube'
_diffrn_radiation_type MoK\a
_diffrn_radiation_wavelength 0.71073
_diffrn_reflns_av_R_equivalents 0.051
_diffrn_reflns_av_sigmaI/netI 0.062
_diffrn_reflns_limit_h_max 8
_diffrn_reflns_limit_h_min -1
_diffrn_reflns_limit_k_max 6
_diffrn_reflns_limit_k_min -1
_diffrn_reflns_limit_l_max 25
_diffrn_reflns_limit_l_min -25
_diffrn_reflns_number 2174
_diffrn_reflns_theta_full 25.01
_diffrn_reflns_theta_max 25.01
_diffrn_reflns_theta_min 1.95
_diffrn_standards_decay_% 'variation <1.5'
_diffrn_standards_interval_count 97
_diffrn_standards_number 3
_exptl_absorpt_coefficient_mu 0.098
_exptl_absorpt_correction_T_max 0.996
_exptl_absorpt_correction_T_min 0.976
_exptl_absorpt_correction_type numerical
_exptl_absorpt_process_details '(SHELXTL; Sheldrick, 1997)'
_exptl_crystal_colour colourless
_exptl_crystal_density_diffrn 1.284
_exptl_crystal_density_method 'not measured'
_exptl_crystal_description parallelepiped
_exptl_crystal_F_000 336
_exptl_crystal_size_max 0.50
_exptl_crystal_size_mid 0.20
_exptl_crystal_size_min 0.04
_refine_diff_density_max 0.24
_refine_diff_density_min -0.17
_refine_ls_goodness_of_fit_ref 1.05
_refine_ls_hydrogen_treatment mixed
_refine_ls_matrix_type full
_refine_ls_number_parameters 104
_refine_ls_number_reflns 1415
_refine_ls_number_restraints 0
_refine_ls_restrained_S_all 1.05
_refine_ls_R_factor_all 0.105
_refine_ls_R_factor_gt 0.064
_refine_ls_shift/su_max 0.00
_refine_ls_shift/su_mean 0.00
_refine_ls_structure_factor_coef Fsqd
_refine_ls_weighting_details 'calc w = 1/[\s^2^(Fo^2^)+(0.0760P)^2^+0.2612P] where P = (Fo^2^+2Fc^2^)/3'
_refine_ls_weighting_scheme calc
_refine_ls_wR_factor_gt 0.148
_refine_ls_wR_factor_ref 0.172
_reflns_number_gt 910
_reflns_number_total 1415
_reflns_threshold_expression I>2\s(I)
_cod_data_source_file fr1436.cif
_cod_data_source_block I
_cod_depositor_comments
;
The following automatic conversions were performed:
'_symmetry_cell_setting' value 'Monoclinic' changed to 'monoclinic'
according to '/home/saulius/struct/CIF-dictionaries/cif_core.dic'
dictionary named 'cif_core.dic' version 2.4.1 from 2010-06-29.

Automatic conversion script
Id: cif_fix_enum 1527 2010-12-29 10:47:43Z saulius 

The following automatic conversions were performed:

'_symmetry_cell_setting' value 'Monoclinic' changed to 'monoclinic'
according to /home/saulius/struct/CIF-dictionaries/cif_core.dic
dictionary named 'cif_core.dic' version 2.4.1 from 2010-06-29.

Automatic conversion script
Id: cif_fix_values 1715 2011-07-08 13:25:40Z adriana 
;
_cod_original_sg_symbol_H-M 'P 21/n'
_cod_database_code 2013595
_cod_database_fobs_code 2013595

loop_
_symmetry_equiv_pos_as_xyz
'x, y, z'
'-x+1/2, y+1/2, -z+1/2'
'-x, -y, -z'
'x-1/2, -y-1/2, z-1/2'

loop_
_atom_site_label
_atom_site_fract_x
_atom_site_fract_y
_atom_site_fract_z
_atom_site_U_iso_or_equiv
_atom_site_adp_type
_atom_site_calc_flag
_atom_site_refinement_flags
_atom_site_occupancy
_atom_site_disorder_assembly
_atom_site_disorder_group
_atom_site_type_symbol
O1 0.0883(4) -0.0724(5) 0.14777(13) 0.0797(9) Uani d . 1 . . O
O2 0.8062(4) 0.4162(5) 0.06269(12) 0.0702(8) Uani d . 1 . . O
O3 0.7282(4) 0.7032(4) 0.12498(11) 0.0579(7) Uani d . 1 . . O
H3 0.846(6) 0.744(7) 0.1219(17) 0.080 Uiso d . 1 . . H
C1 0.4817(4) 0.4173(5) 0.09837(12) 0.0364(7) Uani d . 1 . . C
H1A 0.3874 0.5376 0.0805 0.044 Uiso calc R 1 . . H
C2 0.4491(4) 0.3801(5) 0.16876(13) 0.0419(8) Uani d . 1 . . C
H2A 0.4660 0.5315 0.1905 0.050 Uiso calc R 1 . . H
C3 0.2342(5) 0.3000(6) 0.17092(15) 0.0541(9) Uani d . 1 . . C
H3A 0.2186 0.2583 0.2146 0.065 Uiso calc R 1 . . H
H3B 0.1448 0.4294 0.1585 0.065 Uiso calc R 1 . . H
C4 0.1741(5) 0.0959(6) 0.12828(16) 0.0529(9) Uani d . 1 . . C
C5 0.2245(5) 0.1144(6) 0.06164(15) 0.0534(9) Uani d . 1 . . C
H5A 0.1330 0.2229 0.0378 0.064 Uiso calc R 1 . . H
H5B 0.2063 -0.0371 0.0411 0.064 Uiso calc R 1 . . H
C6 0.4364(4) 0.1960(5) 0.05910(13) 0.0424(8) Uani d . 1 . . C
H6A 0.4554 0.2259 0.0150 0.051 Uiso calc R 1 . . H
H6B 0.5287 0.0738 0.0755 0.051 Uiso calc R 1 . . H
C7 0.6886(4) 0.5046(6) 0.09293(13) 0.0419(7) Uani d . 1 . . C
C8 0.5983(5) 0.2106(6) 0.20406(13) 0.0569(10) Uani d . 1 . . C
H8A 0.7316 0.2660 0.2021 0.085 Uiso calc R 1 . . H
H8B 0.5822 0.0594 0.1844 0.085 Uiso calc R 1 . . H
H8C 0.5754 0.1997 0.2480 0.085 Uiso calc R 1 . . H

loop_
_atom_site_aniso_label
_atom_site_aniso_U_11
_atom_site_aniso_U_22
_atom_site_aniso_U_33
_atom_site_aniso_U_12
_atom_site_aniso_U_13
_atom_site_aniso_U_23
O1 0.0748(18) 0.0694(18) 0.0942(19) -0.0358(15) 0.0083(15) 0.0070(15)
O2 0.0501(14) 0.0806(18) 0.0843(18) -0.0041(13) 0.0255(13) -0.0184(15)
O3 0.0524(15) 0.0501(14) 0.0724(15) -0.0155(12) 0.0125(12) -0.0105(12)
C1 0.0378(15) 0.0331(15) 0.0379(15) 0.0035(13) 0.0033(12) -0.0012(12)
C2 0.0495(18) 0.0398(16) 0.0376(15) -0.0050(15) 0.0098(13) -0.0101(13)
C3 0.055(2) 0.059(2) 0.0520(18) -0.0085(17) 0.0207(15) -0.0058(17)
C4 0.0407(18) 0.051(2) 0.066(2) -0.0074(17) 0.0040(16) 0.0018(18)
C5 0.057(2) 0.0464(19) 0.0534(19) -0.0075(17) -0.0046(15) -0.0131(16)
C6 0.0483(18) 0.0424(17) 0.0358(14) 0.0005(15) 0.0025(12) -0.0056(13)
C7 0.0415(17) 0.0446(18) 0.0398(15) 0.0041(15) 0.0060(13) 0.0056(14)
C8 0.069(2) 0.064(2) 0.0366(15) -0.0044(19) -0.0001(15) 0.0065(16)

loop_
_atom_type_symbol
_atom_type_description
_atom_type_scat_dispersion_real
_atom_type_scat_dispersion_imag
_atom_type_scat_source
C C 0.0033 0.0016 'International Tables Vol C Tables 4.2.6.8 and 6.1.1.4'
H H 0.0000 0.0000 'International Tables Vol C Tables 4.2.6.8 and 6.1.1.4'
O O 0.0106 0.0060 'International Tables Vol C Tables 4.2.6.8 and 6.1.1.4'

loop_
_geom_angle_atom_site_label_1
_geom_angle_atom_site_label_2
_geom_angle_atom_site_label_3
_geom_angle
_geom_angle_publ_flag
C7 O3 H3 109(3) ?
C7 C1 C6 111.0(2) ?
C7 C1 C2 111.7(2) ?
C6 C1 C2 111.4(2) ?
C7 C1 H1A 107.5 ?
C6 C1 H1A 107.5 ?
C2 C1 H1A 107.5 ?
C8 C2 C3 111.4(3) ?
C8 C2 C1 112.9(2) ?
C3 C2 C1 109.0(2) ?
C8 C2 H2A 107.8 ?
C3 C2 H2A 107.8 ?
C1 C2 H2A 107.8 ?
C4 C3 C2 113.6(3) ?
C4 C3 H3A 108.8 ?
C2 C3 H3A 108.8 ?
C4 C3 H3B 108.8 ?
C2 C3 H3B 108.8 ?
H3A C3 H3B 107.7 ?
O1 C4 C5 123.3(3) ?
O1 C4 C3 121.1(3) ?
C5 C4 C3 115.6(3) ?
C4 C5 C6 112.8(3) ?
C4 C5 H5A 109.0 ?
C6 C5 H5A 109.0 ?
C4 C5 H5B 109.0 ?
C6 C5 H5B 109.0 ?
H5A C5 H5B 107.8 ?
C5 C6 C1 111.2(2) ?
C5 C6 H6A 109.4 ?
C1 C6 H6A 109.4 ?
C5 C6 H6B 109.4 ?
C1 C6 H6B 109.4 ?
H6A C6 H6B 108.0 ?
O2 C7 O3 121.9(3) ?
O2 C7 C1 126.1(3) y
O3 C7 C1 111.9(3) y
C2 C8 H8A 109.5 ?
C2 C8 H8B 109.5 ?
H8A C8 H8B 109.5 ?
C2 C8 H8C 109.5 ?
H8A C8 H8C 109.5 ?
H8B C8 H8C 109.5 ?

loop_
_geom_bond_atom_site_label_1
_geom_bond_atom_site_label_2
_geom_bond_site_symmetry_2
_geom_bond_distance
_geom_bond_publ_flag
O1 C4 . 1.222(4) ?
O2 C7 . 1.194(3) y
O3 C7 . 1.332(4) y
O3 H3 . 0.84(4) ?
C1 C7 . 1.502(4) ?
C1 C6 . 1.523(4) ?
C1 C2 . 1.543(4) ?
C1 H1A . 0.9800 ?
C2 C8 . 1.522(4) ?
C2 C3 . 1.528(4) ?
C2 H2A . 0.9800 ?
C3 C4 . 1.498(4) ?
C3 H3A . 0.9700 ?
C3 H3B . 0.9700 ?
C4 C5 . 1.492(4) ?
C5 C6 . 1.513(4) ?
C5 H5A . 0.9700 ?
C5 H5B . 0.9700 ?
C6 H6A . 0.9700 ?
C6 H6B . 0.9700 ?
C8 H8A . 0.9600 ?
C8 H8B . 0.9600 ?
C8 H8C . 0.9600 ?

loop_
_geom_hbond_atom_site_label_D
_geom_hbond_atom_site_label_H
_geom_hbond_atom_site_label_A
_geom_hbond_site_symmetry_A
_geom_hbond_distance_DH
_geom_hbond_distance_HA
_geom_hbond_distance_DA
_geom_hbond_angle_DHA
_geom_hbond_publ_flag
O3 H3 O1 1_665 0.84(4) 1.96(4) 2.738(3) 153(4) yes

loop_
_geom_torsion_atom_site_label_1
_geom_torsion_atom_site_label_2
_geom_torsion_atom_site_label_3
_geom_torsion_atom_site_label_4
_geom_torsion
C7 C1 C2 C8 -57.6(3)
C6 C1 C2 C8 67.2(3)
C7 C1 C2 C3 178.0(3)
C6 C1 C2 C3 -57.2(3)
C8 C2 C3 C4 -73.7(3)
C1 C2 C3 C4 51.6(4)
C2 C3 C4 O1 132.8(3)
C2 C3 C4 C5 -47.6(4)
O1 C4 C5 C6 -133.9(3)
C3 C4 C5 C6 46.5(4)
C4 C5 C6 C1 -51.1(4)
C7 C1 C6 C5 -177.0(2)
C2 C1 C6 C5 57.8(3)
C6 C1 C7 O2 -0.5(4)
C2 C1 C7 O2 124.5(3)
C6 C1 C7 O3 177.6(2)
C2 C1 C7 O3 -57.4(3)

loop_
_cod_related_entry_id
_cod_related_entry_database
_cod_related_entry_code
1 ChemSpider 14685144
